data_2225475
loop_
_publ_author_name
'Nirmala, P. G.'
'Gowda, B. Thimme'
'Foro, Sabine'
'Fuess, Hartmut'

_publ_section_title
;
 2,4-Dichloro-<i>N</i>-(4-chlorophenyl)benzenesulfonamide
;
_journal_coeditor_code CI5064
_journal_issue 4
_journal_name_full 'Acta Crystallographica Section E'
_journal_page_first o918
_journal_paper_doi 10.1107/S1600536810010494
_journal_volume 66
_journal_year 2010
_chemical_formula_iupac 'C12 H8 Cl3 N O2 S'
_chemical_formula_moiety 'C12 H8 Cl3 N O2 S'
_chemical_formula_sum 'C12 H8 Cl3 N O2 S'
_chemical_formula_weight 336.60
_chemical_name_systematic
;
2,4-Dichloro-<i>N</i>-(4-chlorophenyl)benzenesulfonamide
;
_space_group_IT_number 2
_symmetry_cell_setting triclinic
_symmetry_space_group_name_Hall '-P 1'
_symmetry_space_group_name_H-M 'P -1'
_atom_sites_solution_hydrogens geom
_atom_sites_solution_primary direct
_atom_sites_solution_secondary difmap
_audit_creation_method SHELXL-97
_cell_angle_alpha 69.510(10)
_cell_angle_beta 77.960(10)
_cell_angle_gamma 77.300(10)
_cell_formula_units_Z 2
_cell_length_a 6.3925(9)
_cell_length_b 10.524(2)
_cell_length_c 11.684(2)
_cell_measurement_reflns_used 2802
_cell_measurement_temperature 299(2)
_cell_measurement_theta_max 27.66
_cell_measurement_theta_min 3.24
_cell_volume 710.8(2)
_computing_cell_refinement
;
CrysAlis RED (Oxford Diffraction, 2009)
;
_computing_data_collection
;
CrysAlis CCD (Oxford Diffraction, 2009)
;
_computing_data_reduction
;
CrysAlis RED (Oxford Diffraction, 2009)
;
_computing_molecular_graphics 'PLATON (Spek, 2009)'
_computing_publication_material 'SHELXL97 (Sheldrick, 2008)'
_computing_structure_refinement 'SHELXL97 (Sheldrick, 2008)'
_computing_structure_solution 'SHELXS97 (Sheldrick, 2008)'
_diffrn_ambient_temperature 299(2)
_diffrn_measured_fraction_theta_full 0.993
_diffrn_measured_fraction_theta_max 0.993
_diffrn_measurement_device_type
;
Oxford Diffraction Xcalibur single-crystal X-ray diffractometer
with a Sapphire CCD detector
;
_diffrn_measurement_method
;
Rotation method data acquisition using \w and \f scans
;
_diffrn_radiation_monochromator graphite
_diffrn_radiation_source 'fine-focus sealed tube'
_diffrn_radiation_type MoK\a
_diffrn_radiation_wavelength 0.71073
_diffrn_reflns_av_R_equivalents 0.0077
_diffrn_reflns_av_sigmaI/netI 0.0109
_diffrn_reflns_limit_h_max 7
_diffrn_reflns_limit_h_min -7
_diffrn_reflns_limit_k_max 13
_diffrn_reflns_limit_k_min -13
_diffrn_reflns_limit_l_max 12
_diffrn_reflns_limit_l_min -14
_diffrn_reflns_number 4462
_diffrn_reflns_theta_full 26.37
_diffrn_reflns_theta_max 26.37
_diffrn_reflns_theta_min 3.23
_diffrn_standards_decay_% 0
_diffrn_standards_number 0
_exptl_absorpt_coefficient_mu 0.786
_exptl_absorpt_correction_T_max 0.7984
_exptl_absorpt_correction_T_min 0.7439
_exptl_absorpt_correction_type multi-scan
_exptl_absorpt_process_details '(CrysAlis RED; Oxford Diffraction, 2009)'
_exptl_crystal_colour colourless
_exptl_crystal_density_diffrn 1.573
_exptl_crystal_density_method 'not measured'
_exptl_crystal_description Prism
_exptl_crystal_F_000 340
_exptl_crystal_size_max 0.40
_exptl_crystal_size_mid 0.40
_exptl_crystal_size_min 0.30
_refine_diff_density_max 0.414
_refine_diff_density_min -0.468
_refine_ls_extinction_method none
_refine_ls_goodness_of_fit_ref 1.037
_refine_ls_hydrogen_treatment mixed
_refine_ls_matrix_type full
_refine_ls_number_parameters 175
_refine_ls_number_reflns 2873
_refine_ls_number_restraints 1
_refine_ls_restrained_S_all 1.037
_refine_ls_R_factor_all 0.0408
_refine_ls_R_factor_gt 0.0348
_refine_ls_shift/su_max 0.001
_refine_ls_shift/su_mean 0.000
_refine_ls_structure_factor_coef Fsqd
_refine_ls_weighting_details 'calc w=1/[\s^2^(Fo^2^)+(0.0386P)^2^+0.4934P] where P=(Fo^2^+2Fc^2^)/3'
_refine_ls_weighting_scheme calc
_refine_ls_wR_factor_gt 0.0870
_refine_ls_wR_factor_ref 0.0908
_reflns_number_gt 2514
_reflns_number_total 2873
_reflns_threshold_expression I>2\s(I)
_cod_data_source_file ci5064.cif
_cod_data_source_block I
_cod_depositor_comments
;
The following automatic conversions were performed:
'_symmetry_cell_setting' value 'Triclinic' changed to 'triclinic'
according to '/home/saulius/struct/CIF-dictionaries/cif_core.dic'
dictionary named 'cif_core.dic' version 2.4.1 from 2010-06-29.

Automatic conversion script
Id: cif_fix_enum 1527 2010-12-29 10:47:43Z saulius 
;
_cod_database_code 2225475
_cod_database_fobs_code 2225475

loop_
_symmetry_equiv_pos_as_xyz
'x, y, z'
'-x, -y, -z'

loop_
_atom_site_type_symbol
_atom_site_label
_atom_site_fract_x
_atom_site_fract_y
_atom_site_fract_z
_atom_site_U_iso_or_equiv
_atom_site_adp_type
_atom_site_calc_flag
_atom_site_refinement_flags
_atom_site_occupancy
_atom_site_disorder_assembly
_atom_site_disorder_group
C C1 0.2300(3) -0.1157(2) 0.30386(18) 0.0362(4) Uani d . 1 . .
C C2 0.1233(3) -0.1828(2) 0.25451(18) 0.0370(4) Uani d . 1 . .
C C3 -0.0339(4) -0.2602(2) 0.3281(2) 0.0449(5) Uani d . 1 . .
H H3 -0.1049 -0.3044 0.2949 0.054 Uiso calc R 1 . .
C C4 -0.0835(4) -0.2707(2) 0.4523(2) 0.0504(5) Uani d . 1 . .
C C5 0.0190(4) -0.2058(3) 0.5036(2) 0.0553(6) Uani d . 1 . .
H H5 -0.0168 -0.2136 0.5869 0.066 Uiso calc R 1 . .
C C6 0.1766(4) -0.1286(2) 0.4290(2) 0.0477(5) Uani d . 1 . .
H H6 0.2472 -0.0850 0.4629 0.057 Uiso calc R 1 . .
C C7 0.1442(3) 0.2193(2) 0.13604(18) 0.0357(4) Uani d . 1 . .
C C8 0.1996(3) 0.3448(2) 0.1231(2) 0.0430(5) Uani d . 1 . .
H H8 0.3429 0.3588 0.0971 0.052 Uiso calc R 1 . .
C C9 0.0426(4) 0.4488(2) 0.1487(2) 0.0473(5) Uani d . 1 . .
H H9 0.0792 0.5329 0.1397 0.057 Uiso calc R 1 . .
C C10 -0.1696(3) 0.4259(2) 0.1880(2) 0.0421(5) Uani d . 1 . .
C C11 -0.2275(3) 0.3009(2) 0.2035(2) 0.0420(5) Uani d . 1 . .
H H11 -0.3703 0.2865 0.2317 0.050 Uiso calc R 1 . .
C C12 -0.0694(3) 0.1975(2) 0.17658(19) 0.0397(4) Uani d . 1 . .
H H12 -0.1065 0.1135 0.1857 0.048 Uiso calc R 1 . .
N N1 0.3104(3) 0.11422(18) 0.10621(17) 0.0432(4) Uani d D 1 . .
H H1N 0.312(4) 0.100(3) 0.0395(18) 0.052 Uiso d D 1 . .
O O1 0.4832(3) 0.04803(18) 0.29394(16) 0.0551(4) Uani d . 1 . .
O O2 0.5937(2) -0.08756(17) 0.14887(15) 0.0529(4) Uani d . 1 . .
Cl Cl1 0.17630(10) -0.16945(7) 0.09860(5) 0.05343(17) Uani d . 1 . .
Cl Cl2 -0.28179(14) -0.36791(9) 0.54410(7) 0.0830(3) Uani d . 1 . .
Cl Cl3 -0.36952(11) 0.55863(7) 0.21560(8) 0.0699(2) Uani d . 1 . .
S S1 0.42695(8) -0.00974(5) 0.21258(5) 0.03973(14) Uani d . 1 . .

loop_
_atom_site_aniso_label
_atom_site_aniso_U_11
_atom_site_aniso_U_22
_atom_site_aniso_U_33
_atom_site_aniso_U_12
_atom_site_aniso_U_13
_atom_site_aniso_U_23
C1 0.0351(10) 0.0349(10) 0.0358(10) -0.0039(8) -0.0043(8) -0.0094(8)
C2 0.0393(10) 0.0357(10) 0.0334(10) -0.0018(8) -0.0043(8) -0.0109(8)
C3 0.0463(12) 0.0424(11) 0.0464(12) -0.0104(9) -0.0050(9) -0.0138(9)
C4 0.0497(13) 0.0499(13) 0.0429(12) -0.0139(10) 0.0019(10) -0.0056(10)
C5 0.0659(15) 0.0634(15) 0.0325(11) -0.0148(12) -0.0011(10) -0.0112(10)
C6 0.0557(13) 0.0513(13) 0.0384(11) -0.0118(10) -0.0073(10) -0.0149(10)
C7 0.0369(10) 0.0344(10) 0.0335(9) -0.0039(8) -0.0044(8) -0.0095(8)
C8 0.0365(10) 0.0412(11) 0.0480(12) -0.0122(9) -0.0032(9) -0.0081(9)
C9 0.0525(13) 0.0337(10) 0.0574(13) -0.0131(9) -0.0071(10) -0.0134(9)
C10 0.0425(11) 0.0373(10) 0.0454(11) -0.0003(9) -0.0070(9) -0.0152(9)
C11 0.0340(10) 0.0450(11) 0.0483(12) -0.0082(9) -0.0047(9) -0.0159(9)
C12 0.0402(10) 0.0365(10) 0.0462(11) -0.0098(8) -0.0065(9) -0.0154(9)
N1 0.0445(10) 0.0402(9) 0.0379(9) -0.0001(8) -0.0002(8) -0.0113(8)
O1 0.0531(9) 0.0575(10) 0.0612(10) -0.0182(8) -0.0146(8) -0.0175(8)
O2 0.0368(8) 0.0504(9) 0.0592(10) 0.0036(7) 0.0019(7) -0.0141(8)
Cl1 0.0641(4) 0.0632(4) 0.0384(3) -0.0168(3) 0.0000(2) -0.0230(3)
Cl2 0.0816(5) 0.0924(6) 0.0669(5) -0.0470(4) 0.0183(4) -0.0121(4)
Cl3 0.0592(4) 0.0491(3) 0.0987(5) 0.0051(3) 0.0000(4) -0.0350(4)
S1 0.0324(3) 0.0389(3) 0.0448(3) -0.0049(2) -0.0031(2) -0.0116(2)

loop_
_atom_type_symbol
_atom_type_description
_atom_type_scat_dispersion_real
_atom_type_scat_dispersion_imag
_atom_type_scat_source
C C 0.0033 0.0016 'International Tables Vol C Tables 4.2.6.8 and 6.1.1.4'
H H 0.0000 0.0000 'International Tables Vol C Tables 4.2.6.8 and 6.1.1.4'
N N 0.0061 0.0033 'International Tables Vol C Tables 4.2.6.8 and 6.1.1.4'
O O 0.0106 0.0060 'International Tables Vol C Tables 4.2.6.8 and 6.1.1.4'
Cl Cl 0.1484 0.1585 'International Tables Vol C Tables 4.2.6.8 and 6.1.1.4'
S S 0.1246 0.1234 'International Tables Vol C Tables 4.2.6.8 and 6.1.1.4'

loop_
_geom_angle_atom_site_label_1
_geom_angle_atom_site_label_2
_geom_angle_atom_site_label_3
_geom_angle_site_symmetry_1
_geom_angle_site_symmetry_3
_geom_angle
_geom_angle_publ_flag
C6 C1 C2 . . 118.88(19) ?
C6 C1 S1 . . 118.25(16) ?
C2 C1 S1 . . 122.84(15) ?
C3 C2 C1 . . 120.79(18) ?
C3 C2 Cl1 . . 117.32(16) ?
C1 C2 Cl1 . . 121.87(15) ?
C2 C3 C4 . . 118.9(2) ?
C2 C3 H3 . . 120.6 ?
C4 C3 H3 . . 120.6 ?
C5 C4 C3 . . 121.7(2) ?
C5 C4 Cl2 . . 119.76(18) ?
C3 C4 Cl2 . . 118.58(19) ?
C4 C5 C6 . . 119.0(2) ?
C4 C5 H5 . . 120.5 ?
C6 C5 H5 . . 120.5 ?
C5 C6 C1 . . 120.8(2) ?
C5 C6 H6 . . 119.6 ?
C1 C6 H6 . . 119.6 ?
C12 C7 C8 . . 119.89(18) ?
C12 C7 N1 . . 121.13(18) ?
C8 C7 N1 . . 118.99(18) ?
C9 C8 C7 . . 120.31(19) ?
C9 C8 H8 . . 119.8 ?
C7 C8 H8 . . 119.8 ?
C10 C9 C8 . . 119.11(19) ?
C10 C9 H9 . . 120.4 ?
C8 C9 H9 . . 120.4 ?
C9 C10 C11 . . 121.48(19) ?
C9 C10 Cl3 . . 119.21(17) ?
C11 C10 Cl3 . . 119.30(16) ?
C10 C11 C12 . . 119.08(19) ?
C10 C11 H11 . . 120.5 ?
C12 C11 H11 . . 120.5 ?
C11 C12 C7 . . 120.12(18) ?
C11 C12 H12 . . 119.9 ?
C7 C12 H12 . . 119.9 ?
C7 N1 S1 . . 121.38(14) ?
C7 N1 H1N . . 117.2(18) ?
S1 N1 H1N . . 117.4(18) ?
O1 S1 O2 . . 119.68(10) ?
O1 S1 N1 . . 108.21(10) ?
O2 S1 N1 . . 105.97(10) ?
O1 S1 C1 . . 105.62(10) ?
O2 S1 C1 . . 109.05(10) ?
N1 S1 C1 . . 107.86(10) ?

loop_
_geom_bond_atom_site_label_1
_geom_bond_atom_site_label_2
_geom_bond_site_symmetry_2
_geom_bond_distance
_geom_bond_publ_flag
C1 C6 . 1.395(3) ?
C1 C2 . 1.398(3) ?
C1 S1 . 1.787(2) ?
C2 C3 . 1.387(3) ?
C2 Cl1 . 1.743(2) ?
C3 C4 . 1.389(3) ?
C3 H3 . 0.93 ?
C4 C5 . 1.380(4) ?
C4 Cl2 . 1.743(2) ?
C5 C6 . 1.391(3) ?
C5 H5 . 0.93 ?
C6 H6 . 0.93 ?
C7 C12 . 1.391(3) ?
C7 C8 . 1.391(3) ?
C7 N1 . 1.440(3) ?
C8 C9 . 1.384(3) ?
C8 H8 . 0.93 ?
C9 C10 . 1.384(3) ?
C9 H9 . 0.93 ?
C10 C11 . 1.384(3) ?
C10 Cl3 . 1.746(2) ?
C11 C12 . 1.389(3) ?
C11 H11 . 0.93 ?
C12 H12 . 0.93 ?
N1 S1 . 1.6203(19) ?
N1 H1N . 0.839(16) ?
O1 S1 . 1.4305(17) ?
O2 S1 . 1.4398(16) ?

loop_
_geom_hbond_atom_site_label_D
_geom_hbond_atom_site_label_H
_geom_hbond_atom_site_label_A
_geom_hbond_site_symmetry_A
_geom_hbond_distance_DH
_geom_hbond_distance_HA
_geom_hbond_distance_DA
_geom_hbond_angle_DHA
N1 H1N O2 2_655 0.84(2) 2.20(2) 3.014(3) 163(2)

loop_
_geom_torsion_atom_site_label_1
_geom_torsion_atom_site_label_2
_geom_torsion_atom_site_label_3
_geom_torsion_atom_site_label_4
_geom_torsion_site_symmetry_1
_geom_torsion_site_symmetry_2
_geom_torsion_site_symmetry_3
_geom_torsion_site_symmetry_4
_geom_torsion
_geom_torsion_publ_flag
C6 C1 C2 C3 . . . . 0.4(3) ?
S1 C1 C2 C3 . . . . -177.75(16) ?
C6 C1 C2 Cl1 . . . . 178.71(16) ?
S1 C1 C2 Cl1 . . . . 0.6(2) ?
C1 C2 C3 C4 . . . . -0.3(3) ?
Cl1 C2 C3 C4 . . . . -178.66(17) ?
C2 C3 C4 C5 . . . . 0.2(4) ?
C2 C3 C4 Cl2 . . . . 179.86(17) ?
C3 C4 C5 C6 . . . . -0.3(4) ?
Cl2 C4 C5 C6 . . . . -179.93(19) ?
C4 C5 C6 C1 . . . . 0.4(4) ?
C2 C1 C6 C5 . . . . -0.5(3) ?
S1 C1 C6 C5 . . . . 177.76(19) ?
C12 C7 C8 C9 . . . . -0.9(3) ?
N1 C7 C8 C9 . . . . 178.7(2) ?
C7 C8 C9 C10 . . . . 0.3(3) ?
C8 C9 C10 C11 . . . . 0.8(3) ?
C8 C9 C10 Cl3 . . . . -177.94(18) ?
C9 C10 C11 C12 . . . . -1.4(3) ?
Cl3 C10 C11 C12 . . . . 177.38(17) ?
C10 C11 C12 C7 . . . . 0.8(3) ?
C8 C7 C12 C11 . . . . 0.3(3) ?
N1 C7 C12 C11 . . . . -179.30(19) ?
C12 C7 N1 S1 . . . . -81.8(2) ?
C8 C7 N1 S1 . . . . 98.6(2) ?
C7 N1 S1 O1 . . . . -46.02(19) ?
C7 N1 S1 O2 . . . . -175.53(16) ?
C7 N1 S1 C1 . . . . 67.79(18) ?
C6 C1 S1 O1 . . . . -2.80(19) ?
C2 C1 S1 O1 . . . . 175.37(16) ?
C6 C1 S1 O2 . . . . 127.02(17) ?
C2 C1 S1 O2 . . . . -54.81(19) ?
C6 C1 S1 N1 . . . . -118.33(17) ?
C2 C1 S1 N1 . . . . 59.84(19) ?

loop_
_cod_related_entry_id
_cod_related_entry_database
_cod_related_entry_code
1 ChemSpider 24744735
